data_4307878
loop_
_publ_author_name
'Kieran Norton'
'Thomas J. Emge'
'John G. Brennan'

_publ_section_title
;
Lanthanide Compounds with Fluorinated OC6F5 Ligands: Homo- and
Heterovalent Complexes of Eu(II) and Eu(III)
;
_journal_name_full 'Inorganic Chemistry'
_journal_page_first 4060
_journal_page_last 4066
_journal_paper_doi 10.1021/ic062395e
_journal_volume 46
_journal_year 2007
_chemical_formula_sum 'C26 H20 Eu F15 O7'
_chemical_formula_weight 881.38
_chemical_name_systematic
; 

 ? 

;
_space_group_IT_number 14
_symmetry_cell_setting monoclinic
_symmetry_space_group_name_Hall '-P 2yn'
_symmetry_space_group_name_H-M 'P 1 21/n 1'
_atom_sites_solution_hydrogens geom
_atom_sites_solution_primary direct
_atom_sites_solution_secondary difmap
_audit_creation_method SHELXL-97
_cell_angle_alpha 90.00
_cell_angle_beta 96.058(1)
_cell_angle_gamma 90.00
_cell_formula_units_Z 4
_cell_length_a 10.4086(5)
_cell_length_b 12.8244(6)
_cell_length_c 23.4796(11)
_cell_measurement_reflns_used 7891
_cell_measurement_temperature 100(2)
_cell_measurement_theta_max 30.54
_cell_measurement_theta_min 2.36
_cell_volume 3116.6(3)
_computing_cell_refinement 'Bruker SMART'
_computing_data_collection 'Bruker SMART'
_computing_data_reduction 'Bruker SAINT'
_computing_molecular_graphics 'Bruker SHELXTL'
_computing_publication_material 'Bruker SHELXTL'
_computing_structure_refinement 'SHELXL-97 (Sheldrick, 1997)'
_computing_structure_solution 'SHELXS-97 (Sheldrick, 1990)'
_diffrn_ambient_temperature 100(2)
_diffrn_measured_fraction_theta_full 0.995
_diffrn_measured_fraction_theta_max 0.995
_diffrn_measurement_device_type 'CCD area detector'
_diffrn_measurement_method 'phi and omega scans'
_diffrn_radiation_monochromator graphite
_diffrn_radiation_source 'fine-focus sealed tube'
_diffrn_radiation_type MoK\a
_diffrn_radiation_wavelength 0.71073
_diffrn_reflns_av_R_equivalents 0.0180
_diffrn_reflns_av_sigmaI/netI 0.0195
_diffrn_reflns_limit_h_max 14
_diffrn_reflns_limit_h_min -14
_diffrn_reflns_limit_k_max 17
_diffrn_reflns_limit_k_min -18
_diffrn_reflns_limit_l_max 33
_diffrn_reflns_limit_l_min -26
_diffrn_reflns_number 31618
_diffrn_reflns_theta_full 30.56
_diffrn_reflns_theta_max 30.56
_diffrn_reflns_theta_min 1.81
_diffrn_standards_decay_% 0
_diffrn_standards_interval_time 0
_diffrn_standards_number 0
_exptl_absorpt_coefficient_mu 2.145
_exptl_absorpt_correction_T_max 0.9999
_exptl_absorpt_correction_T_min 0.8815
_exptl_absorpt_correction_type multi-scan
_exptl_absorpt_process_details 'Bruker SAINT (SADABS)'
_exptl_crystal_colour colourless
_exptl_crystal_density_diffrn 1.878
_exptl_crystal_density_method 'not measured'
_exptl_crystal_description lathe
_exptl_crystal_F_000 1720
_exptl_crystal_size_max 0.35
_exptl_crystal_size_mid 0.30
_exptl_crystal_size_min 0.20
_refine_diff_density_max 1.889
_refine_diff_density_min -0.799
_refine_diff_density_rms 0.078
_refine_ls_extinction_method none
_refine_ls_goodness_of_fit_ref 1.001
_refine_ls_hydrogen_treatment mixed
_refine_ls_matrix_type full
_refine_ls_number_parameters 446
_refine_ls_number_reflns 9519
_refine_ls_number_restraints 0
_refine_ls_restrained_S_all 1.001
_refine_ls_R_factor_all 0.0237
_refine_ls_R_factor_gt 0.0212
_refine_ls_shift/su_max 0.003
_refine_ls_shift/su_mean 0.000
_refine_ls_structure_factor_coef Fsqd
_refine_ls_weighting_details 'calc w=1/[\s^2^(Fo^2^)+(0.0250P)^2^+2.6000P] where P=(Fo^2^+2Fc^2^)/3'
_refine_ls_weighting_scheme calc
_refine_ls_wR_factor_gt 0.0512
_refine_ls_wR_factor_ref 0.0524
_reflns_number_gt 8764
_reflns_number_total 9519
_reflns_threshold_expression >2sigma(I)
_cod_data_source_file ic062395e-file003.cif
_cod_data_source_block kieran
_cod_depositor_comments
;
The following automatic conversions were performed:
'_symmetry_cell_setting' value 'Monoclinic' changed to 'monoclinic'
according to '/home/saulius/struct/CIF-dictionaries/cif_core.dic'
dictionary named 'cif_core.dic' version 2.4.1 from 2010-06-29.

Automatic conversion script
Id: cif_fix_enum 1527 2010-12-29 10:47:43Z saulius 
;
_cod_database_code 4307878

loop_
_symmetry_equiv_pos_as_xyz
'x, y, z'
'-x+1/2, y+1/2, -z+1/2'
'-x, -y, -z'
'x-1/2, -y-1/2, z-1/2'

loop_
_atom_site_label
_atom_site_type_symbol
_atom_site_fract_x
_atom_site_fract_y
_atom_site_fract_z
_atom_site_U_iso_or_equiv
_atom_site_adp_type
_atom_site_occupancy
_atom_site_symmetry_multiplicity
_atom_site_calc_flag
_atom_site_refinement_flags
_atom_site_disorder_assembly
_atom_site_disorder_group
Eu1 Eu 0.321103(7) 0.802685(6) 0.065927(3) 0.01480(3) Uani 1 1 d . . .
O1 O 0.47822(13) 0.88869(10) 0.11590(5) 0.0270(3) Uani 1 1 d . . .
F1 F 0.35771(11) 1.01360(11) 0.18934(6) 0.0405(3) Uani 1 1 d . . .
F2 F 0.49525(14) 1.14095(11) 0.26355(6) 0.0441(3) Uani 1 1 d . . .
F3 F 0.75902(14) 1.13954(10) 0.27255(5) 0.0398(3) Uani 1 1 d . . .
F4 F 0.88095(11) 1.01252(11) 0.20307(5) 0.0357(3) Uani 1 1 d . . .
F5 F 0.74531(12) 0.88995(10) 0.12534(5) 0.0346(3) Uani 1 1 d . . .
C1 C 0.54543(16) 0.94878(13) 0.15321(7) 0.0203(3) Uani 1 1 d . . .
C2 C 0.48768(16) 1.01411(14) 0.19075(8) 0.0243(3) Uani 1 1 d . . .
C3 C 0.55711(19) 1.07816(14) 0.22993(8) 0.0265(4) Uani 1 1 d . . .
C4 C 0.68992(19) 1.07766(14) 0.23444(7) 0.0258(4) Uani 1 1 d . . .
C5 C 0.75106(16) 1.01373(15) 0.19878(7) 0.0235(3) Uani 1 1 d . . .
C6 C 0.68060(17) 0.95134(14) 0.15892(7) 0.0217(3) Uani 1 1 d . . .
O2 O 0.37262(11) 0.81942(9) -0.02410(5) 0.0196(2) Uani 1 1 d . . .
F6 F 0.12151(10) 0.87187(8) -0.05999(4) 0.0250(2) Uani 1 1 d . . .
F7 F 0.00006(11) 0.79495(9) -0.15817(5) 0.0285(2) Uani 1 1 d . . .
F8 F 0.12712(12) 0.66487(10) -0.22514(5) 0.0347(3) Uani 1 1 d . . .
F9 F 0.38009(13) 0.61739(11) -0.19313(5) 0.0400(3) Uani 1 1 d . . .
F10 F 0.50232(11) 0.69398(10) -0.09542(5) 0.0327(3) Uani 1 1 d . . .
C7 C 0.31660(15) 0.78609(12) -0.07346(7) 0.0177(3) Uani 1 1 d . . .
C8 C 0.18818(16) 0.81038(12) -0.09308(7) 0.0184(3) Uani 1 1 d . . .
C9 C 0.12474(16) 0.77081(13) -0.14298(7) 0.0210(3) Uani 1 1 d . . .
C10 C 0.18854(19) 0.70525(14) -0.17691(8) 0.0242(3) Uani 1 1 d . . .
C11 C 0.31647(19) 0.68123(15) -0.16036(8) 0.0260(3) Uani 1 1 d . . .
C12 C 0.37861(16) 0.72143(14) -0.11027(8) 0.0229(3) Uani 1 1 d . . .
O3 O 0.16377(12) 0.69186(9) 0.03486(5) 0.0218(2) Uani 1 1 d . . .
F11 F -0.09472(10) 0.73551(9) 0.00438(5) 0.0290(2) Uani 1 1 d . . .
F12 F -0.22374(10) 0.64236(11) -0.08703(6) 0.0369(3) Uani 1 1 d . . .
F13 F -0.10343(12) 0.49993(10) -0.15017(5) 0.0363(3) Uani 1 1 d . . .
F14 F 0.14866(12) 0.45117(10) -0.11863(5) 0.0355(3) Uani 1 1 d . . .
F15 F 0.27978(10) 0.54542(9) -0.02693(5) 0.0306(2) Uani 1 1 d . . .
C13 C 0.09805(15) 0.64335(12) -0.00776(7) 0.0183(3) Uani 1 1 d . . .
C14 C -0.03280(15) 0.66409(13) -0.02495(7) 0.0200(3) Uani 1 1 d . . .
C15 C -0.09945(16) 0.61676(14) -0.07193(8) 0.0236(3) Uani 1 1 d . . .
C16 C -0.03979(17) 0.54484(14) -0.10375(8) 0.0242(3) Uani 1 1 d . . .
C17 C 0.08806(17) 0.52030(14) -0.08767(8) 0.0235(3) Uani 1 1 d . . .
C18 C 0.15375(15) 0.56811(13) -0.04072(7) 0.0206(3) Uani 1 1 d . . .
O4 O 0.14018(12) 0.86228(9) 0.11946(5) 0.0219(2) Uani 1 1 d . . .
O5 O 0.24341(11) 0.97986(9) 0.04225(5) 0.0213(2) Uani 1 1 d . . .
C19 C 0.0577(2) 0.78878(16) 0.14472(9) 0.0323(4) Uani 1 1 d . . .
H19A H 0.0216 0.8211 0.1763 0.048 Uiso 1 1 calc R . .
H19B H 0.1075 0.7289 0.1581 0.048 Uiso 1 1 calc R . .
H19C H -0.0107 0.7674 0.1165 0.048 Uiso 1 1 calc R . .
C20 C 0.06564(18) 0.94754(15) 0.09397(8) 0.0279(4) Uani 1 1 d . . .
H20A H 0.0107 0.9759 0.1211 0.033 Uiso 1 1 calc R . .
H20B H 0.0111 0.9237 0.0604 0.033 Uiso 1 1 calc R . .
C21 C 0.15725(17) 1.02977(14) 0.07728(8) 0.0236(3) Uani 1 1 d . . .
H21A H 0.1101 1.0852 0.0561 0.028 Uiso 1 1 calc R . .
H21B H 0.2051 1.0595 0.1111 0.028 Uiso 1 1 calc R . .
C22 C 0.32490(19) 1.05369(15) 0.01747(10) 0.0333(4) Uani 1 1 d . . .
H22A H 0.2724 1.1057 -0.0032 0.050 Uiso 1 1 calc R . .
H22B H 0.3759 1.0183 -0.0083 0.050 Uiso 1 1 calc R . .
H22C H 0.3809 1.0865 0.0473 0.050 Uiso 1 1 calc R . .
O6 O 0.49121(11) 0.66767(10) 0.06331(5) 0.0217(2) Uani 1 1 d . . .
O7 O 0.33763(13) 0.68107(10) 0.14891(5) 0.0251(3) Uani 1 1 d . . .
C23 C 0.60931(18) 0.69009(15) 0.03865(9) 0.0280(4) Uani 1 1 d . . .
H23A H 0.6741 0.7127 0.0682 0.042 Uiso 1 1 calc R . .
H23B H 0.5939 0.7441 0.0105 0.042 Uiso 1 1 calc R . .
H23C H 0.6386 0.6283 0.0208 0.042 Uiso 1 1 calc R . .
C24 C 0.51020(19) 0.59137(16) 0.10768(9) 0.0303(4) Uani 1 1 d . . .
H24A H 0.5763 0.6141 0.1373 0.036 Uiso 1 1 calc R . .
H24B H 0.5366 0.5254 0.0924 0.036 Uiso 1 1 calc R . .
C25 C 0.38303(19) 0.58021(15) 0.13133(9) 0.0289(4) Uani 1 1 d . . .
H25A H 0.3203 0.5504 0.1024 0.035 Uiso 1 1 calc R . .
H25B H 0.3922 0.5334 0.1639 0.035 Uiso 1 1 calc R . .
C26 C 0.3870(3) 0.7097(2) 0.20588(9) 0.0440(6) Uani 1 1 d . . .
H26A H 0.3621 0.6583 0.2323 0.066 Uiso 1 1 calc R . .
H26B H 0.3527 0.7763 0.2151 0.066 Uiso 1 1 calc R . .
H26C H 0.4796 0.7137 0.2085 0.066 Uiso 1 1 calc R . .

loop_
_atom_site_aniso_label
_atom_site_aniso_U_11
_atom_site_aniso_U_22
_atom_site_aniso_U_33
_atom_site_aniso_U_23
_atom_site_aniso_U_13
_atom_site_aniso_U_12
Eu1 0.01435(4) 0.01373(4) 0.01585(4) -0.00053(3) -0.00054(3) 0.00071(2)
O1 0.0298(6) 0.0260(6) 0.0236(6) -0.0032(5) -0.0049(5) -0.0091(5)
F1 0.0200(5) 0.0518(8) 0.0490(8) -0.0063(6) 0.0006(5) 0.0058(5)
F2 0.0560(8) 0.0382(7) 0.0390(7) -0.0158(6) 0.0102(6) 0.0098(6)
F3 0.0532(8) 0.0409(7) 0.0230(5) -0.0063(5) -0.0071(5) -0.0224(6)
F4 0.0187(5) 0.0564(8) 0.0313(6) 0.0067(5) -0.0009(4) -0.0108(5)
F5 0.0319(6) 0.0428(7) 0.0304(6) -0.0084(5) 0.0099(5) 0.0030(5)
C1 0.0228(8) 0.0189(7) 0.0182(7) 0.0007(6) -0.0032(6) -0.0033(6)
C2 0.0200(8) 0.0246(8) 0.0273(8) 0.0003(7) -0.0014(6) 0.0003(6)
C3 0.0344(9) 0.0225(8) 0.0225(8) -0.0039(6) 0.0025(7) 0.0025(7)
C4 0.0347(9) 0.0242(8) 0.0172(7) -0.0014(6) -0.0034(6) -0.0111(7)
C5 0.0189(7) 0.0318(9) 0.0192(7) 0.0049(6) -0.0011(6) -0.0077(6)
C6 0.0239(8) 0.0241(8) 0.0171(7) -0.0004(6) 0.0031(6) -0.0018(6)
O2 0.0181(5) 0.0228(6) 0.0176(5) -0.0010(4) 0.0000(4) 0.0025(4)
F6 0.0203(5) 0.0282(5) 0.0261(5) -0.0035(4) 0.0011(4) 0.0089(4)
F7 0.0209(5) 0.0312(6) 0.0311(6) 0.0014(4) -0.0082(4) 0.0023(4)
F8 0.0411(7) 0.0346(6) 0.0257(6) -0.0091(5) -0.0091(5) -0.0002(5)
F9 0.0412(7) 0.0468(8) 0.0320(6) -0.0187(5) 0.0032(5) 0.0126(6)
F10 0.0202(5) 0.0437(7) 0.0340(6) -0.0105(5) 0.0011(4) 0.0115(5)
C7 0.0179(7) 0.0180(7) 0.0172(7) 0.0020(5) 0.0016(5) 0.0012(5)
C8 0.0187(7) 0.0176(7) 0.0190(7) 0.0022(5) 0.0028(6) 0.0033(5)
C9 0.0194(7) 0.0204(7) 0.0222(8) 0.0038(6) -0.0021(6) 0.0007(6)
C10 0.0289(9) 0.0224(8) 0.0202(8) -0.0014(6) -0.0028(6) -0.0017(6)
C11 0.0301(9) 0.0264(9) 0.0217(8) -0.0052(6) 0.0040(7) 0.0041(7)
C12 0.0192(7) 0.0260(8) 0.0236(8) -0.0022(6) 0.0026(6) 0.0047(6)
O3 0.0191(5) 0.0206(6) 0.0247(6) -0.0033(4) -0.0023(5) -0.0023(4)
F11 0.0191(5) 0.0332(6) 0.0350(6) -0.0082(5) 0.0039(4) 0.0034(4)
F12 0.0144(5) 0.0513(8) 0.0433(7) -0.0089(6) -0.0058(4) 0.0009(5)
F13 0.0306(6) 0.0457(7) 0.0306(6) -0.0128(5) -0.0064(5) -0.0074(5)
F14 0.0363(6) 0.0304(6) 0.0390(7) -0.0150(5) 0.0002(5) 0.0074(5)
F15 0.0218(5) 0.0276(6) 0.0403(6) -0.0054(5) -0.0065(4) 0.0101(4)
C13 0.0166(7) 0.0160(7) 0.0219(7) 0.0021(6) -0.0004(6) -0.0029(5)
C14 0.0161(7) 0.0200(7) 0.0243(8) -0.0003(6) 0.0031(6) -0.0011(6)
C15 0.0139(7) 0.0283(9) 0.0278(8) 0.0006(7) -0.0018(6) -0.0034(6)
C16 0.0242(8) 0.0254(8) 0.0220(8) -0.0019(6) -0.0017(6) -0.0061(6)
C17 0.0251(8) 0.0181(7) 0.0273(8) -0.0024(6) 0.0026(6) 0.0003(6)
C18 0.0172(7) 0.0174(7) 0.0262(8) 0.0013(6) -0.0018(6) 0.0016(5)
O4 0.0234(6) 0.0192(6) 0.0244(6) 0.0039(4) 0.0082(5) 0.0031(4)
O5 0.0202(5) 0.0166(5) 0.0285(6) 0.0022(4) 0.0086(5) 0.0020(4)
C19 0.0331(10) 0.0290(10) 0.0382(11) 0.0082(8) 0.0189(8) 0.0016(7)
C20 0.0229(8) 0.0304(9) 0.0317(9) 0.0104(7) 0.0095(7) 0.0083(7)
C21 0.0263(8) 0.0200(8) 0.0253(8) 0.0026(6) 0.0067(6) 0.0077(6)
C22 0.0290(9) 0.0207(8) 0.0531(12) 0.0109(8) 0.0178(9) 0.0017(7)
O6 0.0195(5) 0.0190(5) 0.0258(6) 0.0035(5) -0.0007(4) 0.0034(4)
O7 0.0251(6) 0.0280(6) 0.0215(6) 0.0049(5) -0.0004(5) 0.0012(5)
C23 0.0203(8) 0.0261(9) 0.0379(10) 0.0048(7) 0.0053(7) 0.0051(6)
C24 0.0282(9) 0.0280(9) 0.0345(10) 0.0105(8) 0.0026(7) 0.0089(7)
C25 0.0318(9) 0.0215(8) 0.0332(9) 0.0082(7) 0.0027(7) 0.0028(7)
C26 0.0571(15) 0.0504(14) 0.0226(10) 0.0011(9) -0.0046(9) -0.0004(11)

loop_
_atom_type_symbol
_atom_type_description
_atom_type_scat_dispersion_real
_atom_type_scat_dispersion_imag
_atom_type_scat_source
C C 0.0033 0.0016 'International Tables Vol C Tables 4.2.6.8 and 6.1.1.4'
H H 0.0000 0.0000 'International Tables Vol C Tables 4.2.6.8 and 6.1.1.4'
O O 0.0106 0.0060 'International Tables Vol C Tables 4.2.6.8 and 6.1.1.4'
F F 0.0171 0.0103 'International Tables Vol C Tables 4.2.6.8 and 6.1.1.4'
Eu Eu -0.1578 3.6682 'International Tables Vol C Tables 4.2.6.8 and 6.1.1.4'

loop_
_geom_angle_atom_site_label_1
_geom_angle_atom_site_label_2
_geom_angle_atom_site_label_3
_geom_angle
_geom_angle_site_symmetry_1
_geom_angle_site_symmetry_3
_geom_angle_publ_flag
O1 Eu1 O3 165.87(5) . . ?
O1 Eu1 O2 102.46(5) . . ?
O3 Eu1 O2 89.60(5) . . ?
O1 Eu1 O5 82.28(5) . . ?
O3 Eu1 O5 107.61(4) . . ?
O2 Eu1 O5 78.70(4) . . ?
O1 Eu1 O6 82.60(5) . . ?
O3 Eu1 O6 92.77(4) . . ?
O2 Eu1 O6 78.55(4) . . ?
O5 Eu1 O6 149.16(4) . . ?
O1 Eu1 O7 84.88(5) . . ?
O3 Eu1 O7 81.05(4) . . ?
O2 Eu1 O7 142.53(4) . . ?
O5 Eu1 O7 138.71(4) . . ?
O6 Eu1 O7 65.88(4) . . ?
O1 Eu1 O4 97.80(5) . . ?
O3 Eu1 O4 78.03(4) . . ?
O2 Eu1 O4 135.55(4) . . ?
O5 Eu1 O4 65.30(4) . . ?
O6 Eu1 O4 143.66(4) . . ?
O7 Eu1 O4 77.92(4) . . ?
C1 O1 Eu1 164.22(12) . . ?
O1 C1 C2 122.61(16) . . ?
O1 C1 C6 122.52(16) . . ?
C2 C1 C6 114.87(15) . . ?
F1 C2 C3 118.19(17) . . ?
F1 C2 C1 118.59(16) . . ?
C3 C2 C1 123.21(16) . . ?
F2 C3 C4 119.96(17) . . ?
F2 C3 C2 120.03(17) . . ?
C4 C3 C2 120.01(17) . . ?
F3 C4 C5 120.48(17) . . ?
F3 C4 C3 120.71(17) . . ?
C5 C4 C3 118.81(16) . . ?
F4 C5 C4 119.17(16) . . ?
F4 C5 C6 120.10(17) . . ?
C4 C5 C6 120.73(16) . . ?
F5 C6 C5 118.26(16) . . ?
F5 C6 C1 119.40(15) . . ?
C5 C6 C1 122.34(16) . . ?
C7 O2 Eu1 132.23(10) . . ?
O2 C7 C8 122.47(15) . . ?
O2 C7 C12 123.09(15) . . ?
C8 C7 C12 114.42(15) . . ?
F6 C8 C9 118.35(14) . . ?
F6 C8 C7 118.10(14) . . ?
C9 C8 C7 123.47(15) . . ?
F7 C9 C10 119.87(15) . . ?
F7 C9 C8 120.16(15) . . ?
C10 C9 C8 119.97(15) . . ?
F8 C10 C9 120.49(17) . . ?
F8 C10 C11 120.64(16) . . ?
C9 C10 C11 118.87(16) . . ?
F9 C11 C12 120.00(17) . . ?
F9 C11 C10 119.52(16) . . ?
C12 C11 C10 120.47(16) . . ?
F10 C12 C11 118.21(15) . . ?
F10 C12 C7 119.01(15) . . ?
C11 C12 C7 122.73(16) . . ?
C13 O3 Eu1 149.21(11) . . ?
O3 C13 C18 122.47(14) . . ?
O3 C13 C14 122.86(15) . . ?
C18 C13 C14 114.66(15) . . ?
F11 C14 C15 118.64(15) . . ?
F11 C14 C13 118.86(15) . . ?
C15 C14 C13 122.47(16) . . ?
F12 C15 C16 119.80(16) . . ?
F12 C15 C14 119.45(16) . . ?
C16 C15 C14 120.75(15) . . ?
F13 C16 C15 121.04(16) . . ?
F13 C16 C17 120.16(16) . . ?
C15 C16 C17 118.79(16) . . ?
F14 C17 C18 120.28(16) . . ?
F14 C17 C16 119.73(16) . . ?
C18 C17 C16 119.98(16) . . ?
F15 C18 C17 118.92(15) . . ?
F15 C18 C13 117.70(14) . . ?
C17 C18 C13 123.31(15) . . ?
C20 O4 C19 110.50(14) . . ?
C20 O4 Eu1 115.32(10) . . ?
C19 O4 Eu1 121.37(10) . . ?
C21 O5 C22 111.79(14) . . ?
C21 O5 Eu1 119.69(10) . . ?
C22 O5 Eu1 120.51(10) . . ?
O4 C20 C21 108.29(14) . . ?
O5 C21 C20 106.86(14) . . ?
C24 O6 C23 111.80(13) . . ?
C24 O6 Eu1 120.29(11) . . ?
C23 O6 Eu1 120.76(10) . . ?
C26 O7 C25 113.52(16) . . ?
C26 O7 Eu1 124.08(13) . . ?
C25 O7 Eu1 109.48(10) . . ?
O6 C24 C25 106.07(14) . . ?
O7 C25 C24 110.35(15) . . ?

loop_
_geom_bond_atom_site_label_1
_geom_bond_atom_site_label_2
_geom_bond_distance
_geom_bond_site_symmetry_2
_geom_bond_publ_flag
Eu1 O1 2.2051(12) . ?
Eu1 O3 2.2320(12) . ?
Eu1 O2 2.2451(12) . ?
Eu1 O5 2.4558(12) . ?
Eu1 O6 2.4819(12) . ?
Eu1 O7 2.4875(13) . ?
Eu1 O4 2.4919(12) . ?
O1 C1 1.3121(19) . ?
F1 C2 1.350(2) . ?
F2 C3 1.339(2) . ?
F3 C4 1.3461(19) . ?
F4 C5 1.345(2) . ?
F5 C6 1.344(2) . ?
C1 C2 1.397(2) . ?
C1 C6 1.400(2) . ?
C2 C3 1.379(2) . ?
C3 C4 1.375(3) . ?
C4 C5 1.375(3) . ?
C5 C6 1.382(2) . ?
O2 C7 1.3128(19) . ?
F6 C8 1.3493(18) . ?
F7 C9 1.3452(19) . ?
F8 C10 1.344(2) . ?
F9 C11 1.345(2) . ?
F10 C12 1.345(2) . ?
C7 C8 1.402(2) . ?
C7 C12 1.403(2) . ?
C8 C9 1.380(2) . ?
C9 C10 1.376(3) . ?
C10 C11 1.382(3) . ?
C11 C12 1.381(2) . ?
O3 C13 1.3085(19) . ?
F11 C14 1.350(2) . ?
F12 C15 1.3456(19) . ?
F13 C16 1.344(2) . ?
F14 C17 1.345(2) . ?
F15 C18 1.3494(19) . ?
C13 C18 1.400(2) . ?
C13 C14 1.404(2) . ?
C14 C15 1.380(2) . ?
C15 C16 1.376(3) . ?
C16 C17 1.381(2) . ?
C17 C18 1.378(2) . ?
O4 C20 1.434(2) . ?
O4 C19 1.444(2) . ?
O5 C21 1.430(2) . ?
O5 C22 1.435(2) . ?
C20 C21 1.501(3) . ?
O6 C24 1.428(2) . ?
O6 C23 1.442(2) . ?
O7 C26 1.429(2) . ?
O7 C25 1.452(2) . ?
C24 C25 1.495(3) . ?

loop_
_geom_torsion_atom_site_label_1
_geom_torsion_atom_site_label_2
_geom_torsion_atom_site_label_3
_geom_torsion_atom_site_label_4
_geom_torsion
_geom_torsion_site_symmetry_1
_geom_torsion_site_symmetry_2
_geom_torsion_site_symmetry_3
_geom_torsion_site_symmetry_4
_geom_torsion_publ_flag
O3 Eu1 O1 C1 -72.6(5) . . . . ?
O2 Eu1 O1 C1 139.3(4) . . . . ?
O5 Eu1 O1 C1 62.8(4) . . . . ?
O6 Eu1 O1 C1 -144.2(4) . . . . ?
O7 Eu1 O1 C1 -77.9(4) . . . . ?
O4 Eu1 O1 C1 -0.8(4) . . . . ?
Eu1 O1 C1 C2 -7.4(5) . . . . ?
Eu1 O1 C1 C6 171.8(3) . . . . ?
O1 C1 C2 F1 1.5(3) . . . . ?
C6 C1 C2 F1 -177.78(16) . . . . ?
O1 C1 C2 C3 -179.56(17) . . . . ?
C6 C1 C2 C3 1.2(3) . . . . ?
F1 C2 C3 F2 -2.9(3) . . . . ?
C1 C2 C3 F2 178.16(17) . . . . ?
F1 C2 C3 C4 177.21(17) . . . . ?
C1 C2 C3 C4 -1.8(3) . . . . ?
F2 C3 C4 F3 0.2(3) . . . . ?
C2 C3 C4 F3 -179.84(17) . . . . ?
F2 C3 C4 C5 -178.95(17) . . . . ?
C2 C3 C4 C5 1.0(3) . . . . ?
F3 C4 C5 F4 1.1(3) . . . . ?
C3 C4 C5 F4 -179.76(16) . . . . ?
F3 C4 C5 C6 -178.92(16) . . . . ?
C3 C4 C5 C6 0.3(3) . . . . ?
F4 C5 C6 F5 0.3(2) . . . . ?
C4 C5 C6 F5 -179.68(16) . . . . ?
F4 C5 C6 C1 179.21(16) . . . . ?
C4 C5 C6 C1 -0.8(3) . . . . ?
O1 C1 C6 F5 -0.3(3) . . . . ?
C2 C1 C6 F5 178.95(15) . . . . ?
O1 C1 C6 C5 -179.15(16) . . . . ?
C2 C1 C6 C5 0.1(2) . . . . ?
O1 Eu1 O2 C7 -179.53(13) . . . . ?
O3 Eu1 O2 C7 7.89(14) . . . . ?
O5 Eu1 O2 C7 -100.16(14) . . . . ?
O6 Eu1 O2 C7 100.80(14) . . . . ?
O7 Eu1 O2 C7 82.54(15) . . . . ?
O4 Eu1 O2 C7 -64.47(15) . . . . ?
Eu1 O2 C7 C8 56.5(2) . . . . ?
Eu1 O2 C7 C12 -121.86(16) . . . . ?
O2 C7 C8 F6 1.2(2) . . . . ?
C12 C7 C8 F6 179.69(15) . . . . ?
O2 C7 C8 C9 -175.65(16) . . . . ?
C12 C7 C8 C9 2.9(2) . . . . ?
F6 C8 C9 F7 1.0(2) . . . . ?
C7 C8 C9 F7 177.85(15) . . . . ?
F6 C8 C9 C10 -178.02(15) . . . . ?
C7 C8 C9 C10 -1.2(3) . . . . ?
F7 C9 C10 F8 -0.2(3) . . . . ?
C8 C9 C10 F8 178.91(16) . . . . ?
F7 C9 C10 C11 -179.76(16) . . . . ?
C8 C9 C10 C11 -0.7(3) . . . . ?
F8 C10 C11 F9 0.5(3) . . . . ?
C9 C10 C11 F9 -179.91(17) . . . . ?
F8 C10 C11 C12 -178.87(17) . . . . ?
C9 C10 C11 C12 0.7(3) . . . . ?
F9 C11 C12 F10 -0.7(3) . . . . ?
C10 C11 C12 F10 178.63(17) . . . . ?
F9 C11 C12 C7 -178.22(17) . . . . ?
C10 C11 C12 C7 1.1(3) . . . . ?
O2 C7 C12 F10 -1.8(3) . . . . ?
C8 C7 C12 F10 179.71(15) . . . . ?
O2 C7 C12 C11 175.70(17) . . . . ?
C8 C7 C12 C11 -2.8(3) . . . . ?
O1 Eu1 O3 C13 -151.9(2) . . . . ?
O2 Eu1 O3 C13 -3.0(2) . . . . ?
O5 Eu1 O3 C13 75.0(2) . . . . ?
O6 Eu1 O3 C13 -81.5(2) . . . . ?
O7 Eu1 O3 C13 -146.6(2) . . . . ?
O4 Eu1 O3 C13 134.0(2) . . . . ?
Eu1 O3 C13 C18 66.2(3) . . . . ?
Eu1 O3 C13 C14 -112.3(2) . . . . ?
O3 C13 C14 F11 -1.5(2) . . . . ?
C18 C13 C14 F11 179.92(15) . . . . ?
O3 C13 C14 C15 176.30(16) . . . . ?
C18 C13 C14 C15 -2.3(2) . . . . ?
F11 C14 C15 F12 -0.4(3) . . . . ?
C13 C14 C15 F12 -178.11(16) . . . . ?
F11 C14 C15 C16 178.87(16) . . . . ?
C13 C14 C15 C16 1.1(3) . . . . ?
F12 C15 C16 F13 0.5(3) . . . . ?
C14 C15 C16 F13 -178.74(16) . . . . ?
F12 C15 C16 C17 179.57(17) . . . . ?
C14 C15 C16 C17 0.4(3) . . . . ?
F13 C16 C17 F14 -0.1(3) . . . . ?
C15 C16 C17 F14 -179.15(17) . . . . ?
F13 C16 C17 C18 178.68(16) . . . . ?
C15 C16 C17 C18 -0.4(3) . . . . ?
F14 C17 C18 F15 0.9(3) . . . . ?
C16 C17 C18 F15 -177.86(16) . . . . ?
F14 C17 C18 C13 177.75(16) . . . . ?
C16 C17 C18 C13 -1.0(3) . . . . ?
O3 C13 C18 F15 0.6(2) . . . . ?
C14 C13 C18 F15 179.19(15) . . . . ?
O3 C13 C18 C17 -176.36(16) . . . . ?
C14 C13 C18 C17 2.3(2) . . . . ?
O1 Eu1 O4 C20 97.75(12) . . . . ?
O3 Eu1 O4 C20 -95.96(12) . . . . ?
O2 Eu1 O4 C20 -19.03(14) . . . . ?
O5 Eu1 O4 C20 20.00(12) . . . . ?
O6 Eu1 O4 C20 -174.16(11) . . . . ?
O7 Eu1 O4 C20 -179.23(13) . . . . ?
O1 Eu1 O4 C19 -124.33(14) . . . . ?
O3 Eu1 O4 C19 41.96(14) . . . . ?
O2 Eu1 O4 C19 118.90(14) . . . . ?
O5 Eu1 O4 C19 157.93(15) . . . . ?
O6 Eu1 O4 C19 -36.23(17) . . . . ?
O7 Eu1 O4 C19 -41.30(14) . . . . ?
O1 Eu1 O5 C21 -90.77(12) . . . . ?
O3 Eu1 O5 C21 78.87(12) . . . . ?
O2 Eu1 O5 C21 164.81(12) . . . . ?
O6 Eu1 O5 C21 -152.04(11) . . . . ?
O7 Eu1 O5 C21 -17.68(15) . . . . ?
O4 Eu1 O5 C21 11.53(11) . . . . ?
O1 Eu1 O5 C22 55.54(14) . . . . ?
O3 Eu1 O5 C22 -134.83(14) . . . . ?
O2 Eu1 O5 C22 -48.89(14) . . . . ?
O6 Eu1 O5 C22 -5.74(18) . . . . ?
O7 Eu1 O5 C22 128.63(14) . . . . ?
O4 Eu1 O5 C22 157.84(15) . . . . ?
C19 O4 C20 C21 170.63(16) . . . . ?
Eu1 O4 C20 C21 -47.01(18) . . . . ?
C22 O5 C21 C20 172.35(16) . . . . ?
Eu1 O5 C21 C20 -38.62(17) . . . . ?
O4 C20 C21 O5 53.81(19) . . . . ?
O1 Eu1 O6 C24 88.78(13) . . . . ?
O3 Eu1 O6 C24 -77.81(13) . . . . ?
O2 Eu1 O6 C24 -166.85(13) . . . . ?
O5 Eu1 O6 C24 149.98(13) . . . . ?
O7 Eu1 O6 C24 1.10(12) . . . . ?
O4 Eu1 O6 C24 -4.33(16) . . . . ?
O1 Eu1 O6 C23 -59.23(13) . . . . ?
O3 Eu1 O6 C23 134.18(13) . . . . ?
O2 Eu1 O6 C23 45.15(13) . . . . ?
O5 Eu1 O6 C23 1.97(17) . . . . ?
O7 Eu1 O6 C23 -146.91(14) . . . . ?
O4 Eu1 O6 C23 -152.34(12) . . . . ?
O1 Eu1 O7 C26 24.66(17) . . . . ?
O3 Eu1 O7 C26 -154.03(17) . . . . ?
O2 Eu1 O7 C26 128.50(16) . . . . ?
O5 Eu1 O7 C26 -47.49(18) . . . . ?
O6 Eu1 O7 C26 108.83(17) . . . . ?
O4 Eu1 O7 C26 -74.46(17) . . . . ?
O1 Eu1 O7 C25 -113.96(11) . . . . ?
O3 Eu1 O7 C25 67.34(11) . . . . ?
O2 Eu1 O7 C25 -10.13(14) . . . . ?
O5 Eu1 O7 C25 173.88(10) . . . . ?
O6 Eu1 O7 C25 -29.79(10) . . . . ?
O4 Eu1 O7 C25 146.92(11) . . . . ?
C23 O6 C24 C25 176.96(16) . . . . ?
Eu1 O6 C24 C25 26.3(2) . . . . ?
C26 O7 C25 C24 -85.9(2) . . . . ?
Eu1 O7 C25 C24 57.41(16) . . . . ?
O6 C24 C25 O7 -54.5(2) . . . . ?
